data_1004113
loop_
_publ_author_name
'Erragh, F'
'Boukhari, A'
'Abraham, F'
'Elouadi, B'

_publ_section_title
;
The crystal structure of $-alpha- and $-beta- Na2 Cu P2 O7
;
_journal_coden_ASTM JSSCBI
_journal_name_full 'Journal of Solid State Chemistry'
_journal_page_first 23
_journal_page_last 31
_journal_paper_doi 10.1006/jssc.1995.1370
_journal_volume 120
_journal_year 1995
_chemical_formula_structural 'Na2 Cu (P2 O7)'
_chemical_formula_sum 'Cu Na2 O7 P2'
_chemical_name_systematic 'Disodium copper diphosphate - $-beta'
_space_group_IT_number 15
_symmetry_cell_setting monoclinic
_symmetry_Int_Tables_number 15
_symmetry_space_group_name_Hall '-C 2yc'
_symmetry_space_group_name_H-M 'C 1 2/c 1'
_cell_angle_alpha 90
_cell_angle_beta 115.15(1)
_cell_angle_gamma 90
_cell_formula_units_Z 4
_cell_length_a 14.728(3)
_cell_length_b 5.698(1)
_cell_length_c 8.067(1)
_cell_volume 612.8
_exptl_crystal_density_meas 3.07
_refine_ls_R_factor_all 0.024
_cod_database_code 1004113

loop_
_symmetry_equiv_pos_as_xyz
x,y,z
-x,y,1/2-z
-x,-y,-z
x,-y,1/2+z
1/2+x,1/2+y,z
1/2-x,1/2+y,1/2-z
1/2-x,1/2-y,-z
1/2+x,1/2-y,1/2+z

loop_
_atom_site_label
_atom_site_type_symbol
_atom_site_symmetry_multiplicity
_atom_site_Wyckoff_symbol
_atom_site_fract_x
_atom_site_fract_y
_atom_site_fract_z
_atom_site_occupancy
_atom_site_attached_hydrogens
_atom_site_calc_flag
Cu1 Cu2+ 4 a 0. 0. 0. 1. 0 d
P1 P5+ 8 f 0.10478(3) 0.34114(7) 0.84425(5) 1. 0 d
Na1 Na1+ 8 f 0.27068(6) 0.6399(1) 0.2009(1) 1. 0 d
O1 O2- 8 f 0.1017(1) 0.2135(2) 0.0077(2) 1. 0 d
O2 O2- 8 f 0.1878(1) 0.5160(2) 0.8983(2) 1. 0 d
O3 O2- 8 f 0.1072(1) 0.1677(2) 0.7006(2) 1. 0 d
O4 O2- 4 e 0. 0.4825(3) 0.75 1. 0 d

loop_
_atom_type_symbol
_atom_type_oxidation_number
Cu2+ 2.000
P5+ 5.000
Na1+ 1.000
O2- -2.000
